data_7245450
loop_
_publ_author_name
'Dworzak, Michael R.'
'Rowland, Casey A.'
'Yap, Glenn P. A.'
'Bloch, Eric D.'

_publ_section_title
;
 Controlling phase in low-nuclearity calixarene-capped porous coordination
 cages with ligand functionalization
;
_journal_name_full CrystEngComm
_journal_paper_doi 10.1039/D2CE00861K
_journal_year 2022
_chemical_formula_moiety 'C48 H64 Fe N2 O15 S4, 1[C3H7NO], 2[C2H6O]'
_chemical_formula_sum 'C55 H83 Fe N3 O18 S4'
_chemical_formula_weight 1258.33
_space_group_crystal_system monoclinic
_space_group_IT_number 14
_space_group_name_Hall '-P 2ybc'
_space_group_name_H-M_alt 'P 1 21/c 1'
_atom_sites_solution_hydrogens geom
_atom_sites_solution_primary dual
_audit_creation_date 2021-03-17
_audit_creation_method
;
Olex2 1.3
(compiled 2020.11.12 svn.r5f609507 for OlexSys, GUI svn.r6272)
;
_audit_update_record
;
2022-06-23 deposited with the CCDC.	2022-08-15 downloaded from the CCDC.
;
_cell_angle_alpha 90
_cell_angle_beta 98.337(12)
_cell_angle_gamma 90
_cell_formula_units_Z 4
_cell_length_a 16.457(4)
_cell_length_b 16.110(4)
_cell_length_c 23.679(8)
_cell_measurement_reflns_used 52371
_cell_measurement_temperature 150.0
_cell_measurement_theta_max 44.998
_cell_measurement_theta_min 2.714
_cell_volume 6211(3)
_computing_molecular_graphics 'Olex2 1.3 (Dolomanov et al., 2009)'
_computing_publication_material 'Olex2 1.3 (Dolomanov et al., 2009)'
_computing_structure_refinement 'XL  (Sheldrick, 2008)'
_computing_structure_solution 'SHELXT  (Sheldrick, 2015)'
_diffrn_ambient_temperature 150.0
_diffrn_measured_fraction_theta_full 0.908
_diffrn_measured_fraction_theta_max 0.908
_diffrn_measurement_device_type 'Bruker APEX-II CCD'
_diffrn_measurement_method '\f and \w scans'
_diffrn_radiation_type CuK\a
_diffrn_radiation_wavelength 1.54178
_diffrn_reflns_av_R_equivalents 0.0724
_diffrn_reflns_av_unetI/netI 0.0288
_diffrn_reflns_Laue_measured_fraction_full 0.908
_diffrn_reflns_Laue_measured_fraction_max 0.908
_diffrn_reflns_limit_h_max 15
_diffrn_reflns_limit_h_min -15
_diffrn_reflns_limit_k_max 14
_diffrn_reflns_limit_k_min -14
_diffrn_reflns_limit_l_max 16
_diffrn_reflns_limit_l_min -16
_diffrn_reflns_number 52371
_diffrn_reflns_point_group_measured_fraction_full 0.908
_diffrn_reflns_point_group_measured_fraction_max 0.908
_diffrn_reflns_theta_full 44.998
_diffrn_reflns_theta_max 44.998
_diffrn_reflns_theta_min 2.714
_diffrn_source_current 1.2
_diffrn_source_power 0.06
_diffrn_source_voltage 50.0
_diffrn_standards_number 0
_exptl_absorpt_coefficient_mu 3.791
_exptl_absorpt_correction_T_max 0.7500
_exptl_absorpt_correction_T_min 0.3980
_exptl_absorpt_correction_type multi-scan
_exptl_absorpt_process_details
;
SADABS-2016/2 (Bruker,2016) was used for absorption correction.
wR2(int) was 0.1564 before and 0.1149 after correction.
The Ratio of minimum to maximum transmission is 0.5307.
The \l/2 correction factor is Not present.
;
_exptl_crystal_colour yellow
_exptl_crystal_colour_primary yellow
_exptl_crystal_density_diffrn 1.346
_exptl_crystal_description plate
_exptl_crystal_F_000 2672
_exptl_crystal_size_max 0.269
_exptl_crystal_size_mid 0.234
_exptl_crystal_size_min 0.058
_refine_diff_density_max 0.971
_refine_diff_density_min -0.634
_refine_diff_density_rms 0.177
_refine_ls_extinction_coef 0.039(4)
_refine_ls_extinction_expression Fc^*^=kFc[1+0.001xFc^2^\l^3^/sin(2\q)]^-1/4^
_refine_ls_extinction_method 'SHELXL-2018/3 (Sheldrick 2018)'
_refine_ls_goodness_of_fit_ref 1.088
_refine_ls_hydrogen_treatment constr
_refine_ls_matrix_type full
_refine_ls_number_parameters 509
_refine_ls_number_reflns 4556
_refine_ls_number_restraints 680
_refine_ls_restrained_S_all 1.054
_refine_ls_R_factor_all 0.1504
_refine_ls_R_factor_gt 0.1494
_refine_ls_shift/su_max 0.000
_refine_ls_shift/su_mean 0.000
_refine_ls_structure_factor_coef Fsqd
_refine_ls_weighting_details 'w=1/[\s^2^(Fo^2^)+(0.5000P)^2^] where P=(Fo^2^+2Fc^2^)/3'
_refine_ls_weighting_scheme calc
_refine_ls_wR_factor_gt 0.4642
_refine_ls_wR_factor_ref 0.4707
_reflns_Friedel_coverage 0.000
_reflns_number_gt 4442
_reflns_number_total 4556
_reflns_threshold_expression 'I > 2\s(I)'
_cod_data_source_file d2ce00861k2.cif
_cod_data_source_block eric523
_cod_database_code 7245450
_shelx_shelxl_version_number 2018/3
_shelx_space_group_comment
;
The symmetry employed for this shelxl refinement is uniquely defined
by the following loop, which should always be used as a source of
symmetry information in preference to the above space-group names.
They are only intended as comments.
;
_shelx_estimated_absorpt_t_max 0.810
_shelx_estimated_absorpt_t_min 0.429
_olex2_refinement_description
;
1. Fixed Uiso
 At 1.2 times of:
  All C(H) groups, All C(H,H) groups
 At 1.5 times of:
  All C(H,H,H) groups, All O(H) groups
2. Uiso/Uaniso restraints and constraints
All non-hydrogen atoms have similar U: within 2A with sigma of 0.01 and sigma
for terminal atoms of 0.02 within 2A
Uanis(Fe1) = Uanis(Fe1A)
3. Rigid body (RIGU) restrains
 All non-hydrogen atoms
 with sigma for 1-2 distances of 0.01 and sigma for 1-3 distances of 0.01
4. Others
 Sof(Fe1A)=1-FVAR(1)
 Sof(Fe1)=FVAR(1)
5.a Secondary CH2 refined with riding coordinates:
 C47(H47A,H47B)
5.b Aromatic/amide H refined with riding coordinates:
 C2(H2), C4(H4), C12(H12), C14(H14), C22(H22), C24(H24), C32(H32), C34(H34),
 C41(H41), C44(H44)
5.c Idealised Me refined as rotating group:
 C8(H8A,H8B,H8C), C9(H9A,H9B,H9C), C10(H10A,H10B,H10C), C18(H18A,H18B,H18C),
 C19(H19A,H19B,H19C), C20(H20A,H20B,H20C), C28(H28A,H28B,H28C), C29(H29A,H29B,
 H29C), C30(H30A,H30B,H30C), C38(H38A,H38B,H38C), C39(H39A,H39B,H39C), C40(H40A,
 H40B,H40C), C48(H48A,H48B,H48C), C42(H42A,H42B,H42C), C43(H43A,H43B,H43C),
 C45(H45A,H45B,H45C), C46(H46A,H46B,H46C)
5.d Idealised tetrahedral OH refined as rotating group:
 O15(H15)
;
_smtbx_masks_special_details
;
A solvent mask was calculated and 388 electrons were 
found in a volume of 1508\%A^3^ in 1 void per unit cell. 
This is consistent with the presence of 
1[C3H7NO], 2[C2H6O] per Asymmetric Unit 
which account for 368 electrons 
per unit cell.
;
_smtbx_masks_void_probe_radius 1.2
_smtbx_masks_void_truncation_radius 1.2
_olex2_submission_special_instructions 'No special instructions were received'

loop_
_space_group_symop_operation_xyz
'x, y, z'
'-x, y+1/2, -z+1/2'
'-x, -y, -z'
'x, -y-1/2, z-1/2'

loop_
_atom_site_label
_atom_site_type_symbol
_atom_site_fract_x
_atom_site_fract_y
_atom_site_fract_z
_atom_site_U_iso_or_equiv
_atom_site_adp_type
_atom_site_occupancy
_atom_site_site_symmetry_order
_atom_site_calc_flag
_atom_site_refinement_flags_posn
_atom_site_refinement_flags_adp
_atom_site_refinement_flags_occupancy
_atom_site_disorder_assembly
_atom_site_disorder_group
S1 S 0.06614(17) 0.69378(17) 0.17379(18) 0.0415(13) Uani 1 1 d . U . . .
S2 S 0.05461(17) 0.35014(18) 0.15583(17) 0.0438(13) Uani 1 1 d . U . . .
S3 S 0.39660(18) 0.33318(18) 0.17140(18) 0.0443(14) Uani 1 1 d . U . . .
S4 S 0.40044(19) 0.67647(19) 0.16129(17) 0.0479(14) Uani 1 1 d . U . . .
O1 O 0.0514(5) 0.6943(4) 0.1160(5) 0.048(2) Uani 1 1 d . U . . .
O2 O 0.0210(5) 0.7528(4) 0.2019(3) 0.048(2) Uani 1 1 d . U . . .
O3 O 0.1037(4) 0.5233(4) 0.1237(4) 0.050(2) Uani 1 1 d . U . . .
O4 O 0.0533(4) 0.3604(4) 0.0981(4) 0.047(2) Uani 1 1 d . U . . .
O5 O -0.0009(5) 0.2919(4) 0.1746(3) 0.044(2) Uani 1 1 d . U . . .
O6 O 0.2224(5) 0.3868(5) 0.1173(4) 0.059(2) Uani 1 1 d . U . . .
O7 O 0.3824(5) 0.3310(5) 0.1112(5) 0.050(2) Uani 1 1 d . U . . .
O8 O 0.4537(5) 0.2726(5) 0.2014(4) 0.055(2) Uani 1 1 d . U . . .
O9 O 0.3384(5) 0.5007(4) 0.1276(4) 0.051(2) Uani 1 1 d . U . . .
O10 O 0.3767(5) 0.6694(4) 0.1010(4) 0.045(2) Uani 1 1 d . U . . .
O11 O 0.4624(4) 0.7348(4) 0.1763(4) 0.050(2) Uani 1 1 d . U . . .
O12 O 0.2167(5) 0.6323(5) 0.1246(4) 0.051(2) Uani 1 1 d . U . . .
C1 C 0.0442(7) 0.5965(7) 0.1954(6) 0.043(3) Uani 1 1 d . U . . .
C2 C 0.0104(7) 0.5880(7) 0.2482(6) 0.049(3) Uani 1 1 d . U . . .
H2 H 0.005161 0.636908 0.269743 0.058 Uiso 1 1 calc R U . . .
C3 C -0.0150(8) 0.5138(8) 0.2696(6) 0.056(3) Uani 1 1 d . U . . .
C4 C -0.0022(7) 0.4463(7) 0.2385(6) 0.044(3) Uani 1 1 d . U . . .
H4 H -0.021035 0.394604 0.251002 0.053 Uiso 1 1 calc R U . . .
C5 C 0.0355(7) 0.4451(7) 0.1904(5) 0.040(2) Uani 1 1 d . U . . .
C6 C 0.0597(7) 0.5265(7) 0.1691(6) 0.043(3) Uani 1 1 d . U . . .
C7 C -0.0477(10) 0.5070(9) 0.3257(7) 0.069(4) Uiso 1 1 d . U . . .
C8 C -0.0742(11) 0.5904(10) 0.3460(8) 0.088(5) Uiso 1 1 d . U . . .
H8A H -0.112094 0.582024 0.373867 0.132 Uiso 1 1 calc R U . . .
H8B H -0.101818 0.621988 0.313433 0.132 Uiso 1 1 calc R U . . .
H8C H -0.025869 0.621104 0.363979 0.132 Uiso 1 1 calc R U . . .
C9 C 0.0145(13) 0.4576(14) 0.3672(9) 0.115(6) Uiso 1 1 d . U . . .
H9A H 0.068348 0.459533 0.354211 0.172 Uiso 1 1 calc R U . . .
H9B H -0.003750 0.399823 0.368378 0.172 Uiso 1 1 calc R U . . .
H9C H 0.018510 0.481969 0.405404 0.172 Uiso 1 1 calc R U . . .
C10 C -0.1211(10) 0.4485(10) 0.3175(7) 0.079(4) Uiso 1 1 d . U . . .
H10A H -0.134354 0.431454 0.354819 0.118 Uiso 1 1 calc R U . . .
H10B H -0.107761 0.399317 0.296218 0.118 Uiso 1 1 calc R U . . .
H10C H -0.168498 0.476922 0.296065 0.118 Uiso 1 1 calc R U . . .
C11 C 0.1579(8) 0.3252(7) 0.1909(6) 0.050(3) Uani 1 1 d . U . . .
C12 C 0.1610(8) 0.2839(8) 0.2444(6) 0.056(3) Uani 1 1 d . U . . .
H12 H 0.111619 0.268963 0.258152 0.067 Uiso 1 1 calc R U . . .
C13 C 0.2318(7) 0.2666(7) 0.2745(5) 0.050(3) Uani 1 1 d . U . . .
C14 C 0.3042(8) 0.2835(7) 0.2492(6) 0.050(3) Uani 1 1 d . U . . .
H14 H 0.355950 0.267774 0.269473 0.060 Uiso 1 1 calc R U . . .
C15 C 0.3024(7) 0.3204(6) 0.1983(6) 0.044(3) Uani 1 1 d . U . . .
C16 C 0.2276(7) 0.3467(7) 0.1677(6) 0.045(3) Uani 1 1 d . U . . .
C17 C 0.2370(8) 0.2216(8) 0.3343(6) 0.053(3) Uiso 1 1 d . U . . .
C18 C 0.1827(11) 0.2773(11) 0.3703(8) 0.093(5) Uiso 1 1 d . U . . .
H18A H 0.211221 0.283492 0.409426 0.139 Uiso 1 1 calc R U . . .
H18B H 0.129489 0.250402 0.371154 0.139 Uiso 1 1 calc R U . . .
H18C H 0.174149 0.332119 0.352555 0.139 Uiso 1 1 calc R U . . .
C19 C 0.1968(11) 0.1381(10) 0.3235(7) 0.083(5) Uiso 1 1 d . U . . .
H19A H 0.145338 0.144457 0.297323 0.125 Uiso 1 1 calc R U . . .
H19B H 0.185196 0.114663 0.359698 0.125 Uiso 1 1 calc R U . . .
H19C H 0.233678 0.100918 0.306542 0.125 Uiso 1 1 calc R U . . .
C20 C 0.3231(12) 0.2190(12) 0.3672(8) 0.103(6) Uiso 1 1 d . U . . .
H20A H 0.356653 0.180085 0.348726 0.155 Uiso 1 1 calc R U . . .
H20B H 0.320722 0.200648 0.406436 0.155 Uiso 1 1 calc R U . . .
H20C H 0.347541 0.274498 0.367869 0.155 Uiso 1 1 calc R U . . .
C21 C 0.4338(7) 0.4345(7) 0.1933(6) 0.046(3) Uani 1 1 d . U . . .
C22 C 0.4921(7) 0.4331(7) 0.2405(6) 0.049(3) Uani 1 1 d . U . . .
H22 H 0.508263 0.381684 0.258324 0.059 Uiso 1 1 calc R U . . .
C23 C 0.5293(7) 0.5091(7) 0.2636(6) 0.048(3) Uani 1 1 d . U . . .
C24 C 0.4954(7) 0.5783(7) 0.2333(6) 0.046(3) Uani 1 1 d . U . . .
H24 H 0.519582 0.630240 0.244907 0.055 Uiso 1 1 calc R U . . .
C25 C 0.4344(8) 0.5808(7) 0.1909(6) 0.049(3) Uani 1 1 d . U . . .
C26 C 0.3981(8) 0.4997(7) 0.1666(6) 0.050(3) Uani 1 1 d . U . . .
C27 C 0.5942(9) 0.5135(8) 0.3150(6) 0.062(3) Uiso 1 1 d . U . . .
C28 C 0.6324(10) 0.4341(10) 0.3324(7) 0.079(4) Uiso 1 1 d . U . . .
H28A H 0.589606 0.392364 0.334579 0.118 Uiso 1 1 calc R U . . .
H28B H 0.665860 0.440043 0.369940 0.118 Uiso 1 1 calc R U . . .
H28C H 0.667316 0.416512 0.304432 0.118 Uiso 1 1 calc R U . . .
C29 C 0.6644(8) 0.5693(8) 0.3005(6) 0.058(4) Uiso 1 1 d . U . . .
H29A H 0.686150 0.546667 0.267330 0.087 Uiso 1 1 calc R U . . .
H29B H 0.708319 0.571250 0.333248 0.087 Uiso 1 1 calc R U . . .
H29C H 0.643514 0.625537 0.291822 0.087 Uiso 1 1 calc R U . . .
C30 C 0.5573(10) 0.5593(11) 0.3632(7) 0.081(4) Uiso 1 1 d . U . . .
H30A H 0.546618 0.617378 0.352232 0.121 Uiso 1 1 calc R U . . .
H30B H 0.596342 0.556963 0.398583 0.121 Uiso 1 1 calc R U . . .
H30C H 0.505824 0.532425 0.369100 0.121 Uiso 1 1 calc R U . . .
C31 C 0.3130(7) 0.7028(7) 0.1931(5) 0.041(3) Uani 1 1 d . U . . .
C32 C 0.3302(7) 0.7405(7) 0.2471(5) 0.047(3) Uani 1 1 d . U . . .
H32 H 0.385469 0.750429 0.263611 0.056 Uiso 1 1 calc R U . . .
C33 C 0.2671(7) 0.7629(7) 0.2758(6) 0.049(3) Uani 1 1 d . U . . .
C34 C 0.1855(7) 0.7487(7) 0.2483(5) 0.047(3) Uani 1 1 d . U . . .
H34 H 0.140543 0.767354 0.265983 0.057 Uiso 1 1 calc R U . . .
C35 C 0.1710(7) 0.7107(7) 0.1990(6) 0.047(3) Uani 1 1 d . U . . .
C36 C 0.2347(7) 0.6815(7) 0.1710(5) 0.044(3) Uani 1 1 d . U . . .
C37 C 0.2883(8) 0.7990(8) 0.3399(6) 0.057(3) Uiso 1 1 d . U . . .
C38 C 0.3747(12) 0.8040(12) 0.3628(9) 0.102(5) Uiso 1 1 d . U . . .
H38A H 0.400275 0.749516 0.360034 0.153 Uiso 1 1 calc R U . . .
H38B H 0.380624 0.821055 0.402955 0.153 Uiso 1 1 calc R U . . .
H38C H 0.401579 0.844784 0.341039 0.153 Uiso 1 1 calc R U . . .
C39 C 0.2415(11) 0.8810(11) 0.3436(7) 0.087(5) Uiso 1 1 d . U . . .
H39A H 0.275812 0.919894 0.368453 0.131 Uiso 1 1 calc R U . . .
H39B H 0.190631 0.870346 0.359308 0.131 Uiso 1 1 calc R U . . .
H39C H 0.228347 0.905097 0.305350 0.131 Uiso 1 1 calc R U . . .
C40 C 0.2518(11) 0.7397(12) 0.3792(8) 0.097(5) Uiso 1 1 d . U . . .
H40A H 0.205535 0.766508 0.393645 0.145 Uiso 1 1 calc R U . . .
H40B H 0.293762 0.724646 0.411241 0.145 Uiso 1 1 calc R U . . .
H40C H 0.232535 0.689505 0.357916 0.145 Uiso 1 1 calc R U . . .
Fe1 Fe 0.27972(12) 0.58231(12) 0.06322(9) 0.0534(13) Uani 0.962(5) 1 d . . P A 1
O13 O 0.3480(6) 0.5335(6) 0.0029(4) 0.068(3) Uiso 1 1 d . U . A 1
O14 O 0.2266(6) 0.6736(6) 0.0084(5) 0.083(3) Uiso 1 1 d . U . A 1
O15 O 0.1826(6) 0.4997(6) 0.0307(4) 0.065(3) Uiso 1 1 d . U . A 1
H15 H 0.176266 0.465105 0.056197 0.097 Uiso 1 1 calc R U . A 1
C47 C 0.1674(9) 0.4622(10) -0.0216(6) 0.071(3) Uiso 1 1 d . U . A 1
H47A H 0.190764 0.497314 -0.049605 0.086 Uiso 1 1 calc R U . A 1
H47B H 0.196808 0.408440 -0.019476 0.086 Uiso 1 1 calc R U . A 1
C48 C 0.0870(12) 0.4481(13) -0.0416(9) 0.106(6) Uiso 1 1 d . U . A 1
H48A H 0.082112 0.398124 -0.065451 0.158 Uiso 1 1 calc R U . A 1
H48B H 0.064449 0.495756 -0.064398 0.158 Uiso 1 1 calc R U . A 1
H48C H 0.056544 0.440260 -0.009403 0.158 Uiso 1 1 calc R U . A 1
N1 N 0.4267(7) 0.4312(7) -0.0327(5) 0.066(3) Uiso 1 1 d . U . A 1
N2 N 0.1345(10) 0.7737(10) 0.0070(7) 0.102(4) Uiso 1 1 d . U . A 1
C41 C 0.3861(9) 0.4627(10) 0.0117(7) 0.075(4) Uiso 1 1 d . U . A 1
H41 H 0.386713 0.433397 0.046580 0.090 Uiso 1 1 calc R U . A 1
C42 C 0.4365(10) 0.4754(10) -0.0845(7) 0.078(4) Uiso 1 1 d . U . A 1
H42A H 0.382550 0.492620 -0.104043 0.117 Uiso 1 1 calc R U . A 1
H42B H 0.462882 0.439043 -0.109642 0.117 Uiso 1 1 calc R U . A 1
H42C H 0.470838 0.524600 -0.074935 0.117 Uiso 1 1 calc R U . A 1
C43 C 0.4669(9) 0.3539(8) -0.0220(6) 0.063(4) Uiso 1 1 d . U . A 1
H43A H 0.524691 0.363319 -0.006551 0.094 Uiso 1 1 calc R U . A 1
H43B H 0.463585 0.322490 -0.057770 0.094 Uiso 1 1 calc R U . A 1
H43C H 0.440361 0.322265 0.005561 0.094 Uiso 1 1 calc R U . A 1
C44 C 0.1496(12) 0.6983(11) -0.0038(8) 0.090(4) Uiso 1 1 d . U . A 1
H44 H 0.107410 0.661520 -0.019865 0.108 Uiso 1 1 calc R U . A 1
C45 C 0.1922(18) 0.8325(19) 0.0421(13) 0.163(9) Uiso 1 1 d . U . A 1
H45A H 0.171073 0.845420 0.077663 0.244 Uiso 1 1 calc R U . A 1
H45B H 0.196821 0.883846 0.020502 0.244 Uiso 1 1 calc R U . A 1
H45C H 0.246501 0.806670 0.050879 0.244 Uiso 1 1 calc R U . A 1
C46 C 0.0486(14) 0.7984(14) -0.0054(9) 0.123(7) Uiso 1 1 d . U . A 1
H46A H 0.041941 0.838983 -0.036595 0.184 Uiso 1 1 calc R U . A 1
H46B H 0.031405 0.823283 0.028685 0.184 Uiso 1 1 calc R U . A 1
H46C H 0.014703 0.749491 -0.016762 0.184 Uiso 1 1 calc R U . A 1
Fe1A Fe 0.133(3) 0.443(3) 0.054(2) 0.0534(13) Uani 0.038(5) 1 d . U P A 2

loop_
_atom_site_aniso_label
_atom_site_aniso_U_11
_atom_site_aniso_U_22
_atom_site_aniso_U_33
_atom_site_aniso_U_23
_atom_site_aniso_U_13
_atom_site_aniso_U_12
S1 0.034(2) 0.029(2) 0.062(3) -0.0041(15) 0.0089(16) 0.0051(14)
S2 0.037(2) 0.029(2) 0.064(3) 0.0015(15) 0.0044(16) -0.0017(14)
S3 0.039(2) 0.025(2) 0.070(4) -0.0009(14) 0.0125(16) 0.0053(14)
S4 0.040(2) 0.031(2) 0.075(3) -0.0001(15) 0.0163(17) 0.0025(16)
O1 0.038(5) 0.021(4) 0.085(8) -0.011(4) 0.006(4) 0.005(3)
O2 0.051(5) 0.023(4) 0.072(6) -0.003(4) 0.010(4) 0.001(4)
O3 0.036(4) 0.037(4) 0.076(6) 0.003(4) 0.003(4) 0.000(3)
O4 0.043(4) 0.021(4) 0.072(6) -0.002(3) -0.005(4) -0.012(3)
O5 0.042(5) 0.021(4) 0.071(6) -0.008(3) 0.016(4) -0.009(4)
O6 0.058(5) 0.041(5) 0.077(6) 0.024(4) 0.009(4) 0.017(4)
O7 0.048(5) 0.048(5) 0.062(8) 0.002(4) 0.038(4) 0.002(4)
O8 0.063(5) 0.039(5) 0.068(6) -0.003(4) 0.022(4) 0.010(4)
O9 0.058(5) 0.032(4) 0.064(6) 0.000(4) 0.015(4) -0.004(4)
O10 0.044(4) 0.020(4) 0.074(6) 0.001(3) 0.015(4) 0.008(3)
O11 0.028(4) 0.028(4) 0.094(7) -0.003(4) 0.011(4) 0.001(4)
O12 0.044(5) 0.048(5) 0.064(6) -0.007(4) 0.022(4) 0.008(4)
C1 0.032(5) 0.033(5) 0.065(6) -0.003(4) 0.006(4) -0.005(4)
C2 0.040(5) 0.038(5) 0.070(7) -0.001(5) 0.016(5) -0.015(5)
C3 0.057(5) 0.044(5) 0.069(6) -0.007(4) 0.017(5) -0.004(5)
C4 0.045(6) 0.024(5) 0.067(7) -0.003(5) 0.017(5) -0.006(5)
C5 0.038(5) 0.023(4) 0.058(6) 0.000(4) 0.007(4) -0.006(4)
C6 0.030(5) 0.033(5) 0.066(6) -0.002(4) 0.006(4) -0.009(4)
C11 0.040(5) 0.039(5) 0.069(6) -0.002(4) 0.004(4) 0.004(4)
C12 0.042(5) 0.052(6) 0.071(7) -0.001(5) -0.002(5) 0.005(5)
C13 0.042(5) 0.045(5) 0.060(6) 0.002(4) 0.000(4) 0.001(5)
C14 0.046(5) 0.040(6) 0.059(7) -0.006(5) -0.003(5) 0.005(5)
C15 0.048(5) 0.017(5) 0.065(6) -0.007(4) 0.002(4) 0.013(4)
C16 0.048(5) 0.025(5) 0.060(6) 0.004(4) 0.007(4) 0.016(4)
C21 0.043(5) 0.031(5) 0.064(6) -0.002(4) 0.012(4) -0.003(4)
C22 0.048(6) 0.039(5) 0.062(7) 0.010(5) 0.015(5) -0.009(5)
C23 0.043(5) 0.037(5) 0.063(6) 0.008(4) 0.012(4) -0.007(4)
C24 0.036(6) 0.032(5) 0.073(7) 0.011(5) 0.017(5) 0.004(5)
C25 0.044(5) 0.034(5) 0.069(6) 0.007(4) 0.013(4) 0.001(4)
C26 0.052(6) 0.032(5) 0.067(6) 0.001(4) 0.010(5) -0.005(4)
C31 0.038(5) 0.030(5) 0.058(6) 0.008(4) 0.021(4) 0.002(4)
C32 0.038(5) 0.038(5) 0.062(7) 0.000(5) 0.000(5) 0.008(5)
C33 0.049(5) 0.037(5) 0.062(6) -0.008(4) 0.013(4) 0.008(4)
C34 0.047(5) 0.034(5) 0.063(7) -0.008(5) 0.018(5) 0.005(5)
C35 0.041(5) 0.034(5) 0.066(6) -0.001(4) 0.013(4) 0.001(4)
C36 0.043(5) 0.035(5) 0.059(6) 0.000(4) 0.021(4) -0.001(4)
Fe1 0.0532(19) 0.0424(18) 0.067(2) 0.0015(9) 0.0156(12) 0.0087(10)
Fe1A 0.0532(19) 0.0424(18) 0.067(2) 0.0015(9) 0.0156(12) 0.0087(10)

loop_
_atom_type_symbol
_atom_type_description
_atom_type_scat_dispersion_real
_atom_type_scat_dispersion_imag
_atom_type_scat_source
C C 0.0181 0.0091 'International Tables Vol C Tables 4.2.6.8 and 6.1.1.4'
Fe Fe -1.1336 3.1974 'International Tables Vol C Tables 4.2.6.8 and 6.1.1.4'
H H 0.0000 0.0000 'International Tables Vol C Tables 4.2.6.8 and 6.1.1.4'
N N 0.0311 0.0180 'International Tables Vol C Tables 4.2.6.8 and 6.1.1.4'
O O 0.0492 0.0322 'International Tables Vol C Tables 4.2.6.8 and 6.1.1.4'
S S 0.3331 0.5567 'International Tables Vol C Tables 4.2.6.8 and 6.1.1.4'

loop_
_exptl_crystal_face_index_h
_exptl_crystal_face_index_k
_exptl_crystal_face_index_l
_exptl_crystal_face_perp_dist
1.00 -1.00 0.00 0.0900
-1.00 1.00 0.00 0.1290
2.00 2.00 -1.00 0.0900
-2.00 -2.00 1.00 0.1130
0.00 0.00 -1.00 0.0170
0.00 0.00 1.00 0.0290

loop_
_geom_angle_atom_site_label_1
_geom_angle_atom_site_label_2
_geom_angle_atom_site_label_3
_geom_angle
_geom_angle_site_symmetry_1
_geom_angle_site_symmetry_3
_geom_angle_publ_flag
O1 S1 O2 115.9(5) . . ?
O1 S1 C1 107.1(5) . . ?
O1 S1 C35 111.4(6) . . ?
O2 S1 C1 109.0(5) . . ?
O2 S1 C35 106.8(5) . . ?
C1 S1 C35 106.2(6) . . ?
O4 S2 O5 118.2(5) . . ?
O4 S2 C5 112.0(5) . . ?
O4 S2 C11 111.0(6) . . ?
O5 S2 C5 104.9(5) . . ?
O5 S2 C11 108.0(5) . . ?
C5 S2 C11 101.2(5) . . ?
O7 S3 O8 118.3(5) . . ?
O7 S3 C15 109.6(6) . . ?
O7 S3 C21 108.3(6) . . ?
O8 S3 C15 106.3(5) . . ?
O8 S3 C21 107.4(6) . . ?
C15 S3 C21 106.4(5) . . ?
O10 S4 C25 110.8(6) . . ?
O10 S4 C31 108.9(5) . . ?
O11 S4 O10 113.1(5) . . ?
O11 S4 C25 108.2(6) . . ?
O11 S4 C31 109.9(5) . . ?
C25 S4 C31 105.8(6) . . ?
C6 O3 Fe1A 143.1(16) . . ?
S2 O4 Fe1A 127.6(15) . . ?
C16 O6 Fe1A 140.4(16) . . ?
C26 O9 Fe1 139.7(7) . . ?
S4 O10 Fe1 122.1(5) . . ?
C36 O12 Fe1 136.5(7) . . ?
C2 C1 S1 118.1(9) . . ?
C6 C1 S1 125.2(10) . . ?
C6 C1 C2 116.6(11) . . ?
C1 C2 H2 117.5 . . ?
C3 C2 C1 124.9(11) . . ?
C3 C2 H2 117.5 . . ?
C2 C3 C7 123.4(11) . . ?
C4 C3 C2 114.6(12) . . ?
C4 C3 C7 121.9(12) . . ?
C3 C4 H4 116.9 . . ?
C3 C4 C5 126.2(12) . . ?
C5 C4 H4 116.9 . . ?
C4 C5 S2 121.6(9) . . ?
C4 C5 C6 116.5(10) . . ?
C6 C5 S2 121.9(9) . . ?
O3 C6 C5 115.5(10) . . ?
C1 C6 O3 123.5(10) . . ?
C1 C6 C5 120.8(12) . . ?
C3 C7 C8 111.9(12) . . ?
C3 C7 C9 108.1(14) . . ?
C3 C7 C10 108.1(12) . . ?
C8 C7 C9 117.0(15) . . ?
C8 C7 C10 109.3(13) . . ?
C10 C7 C9 101.8(14) . . ?
C7 C8 H8A 109.5 . . ?
C7 C8 H8B 109.5 . . ?
C7 C8 H8C 109.5 . . ?
H8A C8 H8B 109.5 . . ?
H8A C8 H8C 109.5 . . ?
H8B C8 H8C 109.5 . . ?
C7 C9 H9A 109.5 . . ?
C7 C9 H9B 109.5 . . ?
C7 C9 H9C 109.5 . . ?
H9A C9 H9B 109.5 . . ?
H9A C9 H9C 109.5 . . ?
H9B C9 H9C 109.5 . . ?
C7 C10 H10A 109.5 . . ?
C7 C10 H10B 109.5 . . ?
C7 C10 H10C 109.5 . . ?
H10A C10 H10B 109.5 . . ?
H10A C10 H10C 109.5 . . ?
H10B C10 H10C 109.5 . . ?
C12 C11 S2 114.8(9) . . ?
C16 C11 S2 122.3(10) . . ?
C16 C11 C12 122.9(12) . . ?
C11 C12 H12 120.0 . . ?
C13 C12 C11 120.0(13) . . ?
C13 C12 H12 120.0 . . ?
C12 C13 C14 117.4(12) . . ?
C12 C13 C17 121.0(12) . . ?
C14 C13 C17 121.4(10) . . ?
C13 C14 H14 118.4 . . ?
C15 C14 C13 123.3(11) . . ?
C15 C14 H14 118.4 . . ?
C14 C15 S3 118.0(9) . . ?
C14 C15 C16 120.2(12) . . ?
C16 C15 S3 121.8(10) . . ?
O6 C16 C11 121.4(11) . . ?
O6 C16 C15 122.8(11) . . ?
C11 C16 C15 115.7(12) . . ?
C13 C17 C18 105.1(11) . . ?
C19 C17 C13 107.0(11) . . ?
C19 C17 C18 109.0(12) . . ?
C19 C17 C20 114.7(13) . . ?
C20 C17 C13 113.5(12) . . ?
C20 C17 C18 107.1(12) . . ?
C17 C18 H18A 109.5 . . ?
C17 C18 H18B 109.5 . . ?
C17 C18 H18C 109.5 . . ?
H18A C18 H18B 109.5 . . ?
H18A C18 H18C 109.5 . . ?
H18B C18 H18C 109.5 . . ?
C17 C19 H19A 109.5 . . ?
C17 C19 H19B 109.5 . . ?
C17 C19 H19C 109.5 . . ?
H19A C19 H19B 109.5 . . ?
H19A C19 H19C 109.5 . . ?
H19B C19 H19C 109.5 . . ?
C17 C20 H20A 109.5 . . ?
C17 C20 H20B 109.5 . . ?
C17 C20 H20C 109.5 . . ?
H20A C20 H20B 109.5 . . ?
H20A C20 H20C 109.5 . . ?
H20B C20 H20C 109.5 . . ?
C22 C21 S3 113.1(9) . . ?
C26 C21 S3 118.5(10) . . ?
C26 C21 C22 128.1(12) . . ?
C21 C22 H22 119.8 . . ?
C21 C22 C23 120.5(11) . . ?
C23 C22 H22 119.8 . . ?
C22 C23 C27 124.2(11) . . ?
C24 C23 C22 111.5(11) . . ?
C24 C23 C27 124.3(11) . . ?
C23 C24 H24 115.8 . . ?
C25 C24 C23 128.4(11) . . ?
C25 C24 H24 115.8 . . ?
C24 C25 S4 119.8(9) . . ?
C24 C25 C26 118.7(11) . . ?
C26 C25 S4 121.5(10) . . ?
O9 C26 C21 127.8(11) . . ?
O9 C26 C25 119.7(10) . . ?
C21 C26 C25 112.4(12) . . ?
C23 C27 C29 108.4(11) . . ?
C23 C27 C30 108.1(12) . . ?
C28 C27 C23 114.5(12) . . ?
C28 C27 C29 105.5(12) . . ?
C28 C27 C30 114.0(13) . . ?
C29 C27 C30 105.8(11) . . ?
C27 C28 H28A 109.5 . . ?
C27 C28 H28B 109.5 . . ?
C27 C28 H28C 109.5 . . ?
H28A C28 H28B 109.5 . . ?
H28A C28 H28C 109.5 . . ?
H28B C28 H28C 109.5 . . ?
C27 C29 H29A 109.5 . . ?
C27 C29 H29B 109.5 . . ?
C27 C29 H29C 109.5 . . ?
H29A C29 H29B 109.5 . . ?
H29A C29 H29C 109.5 . . ?
H29B C29 H29C 109.5 . . ?
C27 C30 H30A 109.5 . . ?
C27 C30 H30B 109.5 . . ?
C27 C30 H30C 109.5 . . ?
H30A C30 H30B 109.5 . . ?
H30A C30 H30C 109.5 . . ?
H30B C30 H30C 109.5 . . ?
C32 C31 S4 114.9(9) . . ?
C36 C31 S4 123.9(10) . . ?
C36 C31 C32 120.9(10) . . ?
C31 C32 H32 120.1 . . ?
C33 C32 C31 119.8(11) . . ?
C33 C32 H32 120.1 . . ?
C32 C33 C34 117.6(11) . . ?
C32 C33 C37 119.0(11) . . ?
C34 C33 C37 123.3(10) . . ?
C33 C34 H34 119.3 . . ?
C35 C34 C33 121.4(11) . . ?
C35 C34 H34 119.3 . . ?
C34 C35 S1 114.6(9) . . ?
C34 C35 C36 121.9(11) . . ?
C36 C35 S1 123.4(10) . . ?
O12 C36 C31 123.0(10) . . ?
O12 C36 C35 119.3(10) . . ?
C31 C36 C35 117.6(11) . . ?
C38 C37 C33 116.0(12) . . ?
C38 C37 C39 113.8(14) . . ?
C38 C37 C40 105.1(13) . . ?
C39 C37 C33 108.7(11) . . ?
C40 C37 C33 107.3(11) . . ?
C40 C37 C39 105.1(12) . . ?
C37 C38 H38A 109.5 . . ?
C37 C38 H38B 109.5 . . ?
C37 C38 H38C 109.5 . . ?
H38A C38 H38B 109.5 . . ?
H38A C38 H38C 109.5 . . ?
H38B C38 H38C 109.5 . . ?
C37 C39 H39A 109.5 . . ?
C37 C39 H39B 109.5 . . ?
C37 C39 H39C 109.5 . . ?
H39A C39 H39B 109.5 . . ?
H39A C39 H39C 109.5 . . ?
H39B C39 H39C 109.5 . . ?
C37 C40 H40A 109.5 . . ?
C37 C40 H40B 109.5 . . ?
C37 C40 H40C 109.5 . . ?
H40A C40 H40B 109.5 . . ?
H40A C40 H40C 109.5 . . ?
H40B C40 H40C 109.5 . . ?
O9 Fe1 O10 82.9(3) . . ?
O9 Fe1 O15 96.4(3) . . ?
O12 Fe1 O9 87.7(3) . . ?
O12 Fe1 O10 82.8(3) . . ?
O12 Fe1 O13 177.7(3) . . ?
O12 Fe1 O14 87.4(4) . . ?
O12 Fe1 O15 94.1(4) . . ?
O13 Fe1 O9 91.4(3) . . ?
O13 Fe1 O10 95.0(3) . . ?
O13 Fe1 O15 88.1(4) . . ?
O14 Fe1 O9 172.6(4) . . ?
O14 Fe1 O10 91.0(4) . . ?
O14 Fe1 O13 93.3(4) . . ?
O14 Fe1 O15 89.4(4) . . ?
O15 Fe1 O10 176.8(4) . . ?
C41 O13 Fe1 120.8(9) . . ?
C44 O14 Fe1 131.1(10) . . ?
Fe1 O15 H15 108.6 . . ?
C47 O15 Fe1 129.1(9) . . ?
C47 O15 H15 109.5 . . ?
O15 C47 H47A 108.4 . . ?
O15 C47 H47B 108.4 . . ?
H47A C47 H47B 107.5 . . ?
C48 C47 O15 115.5(14) . . ?
C48 C47 H47A 108.4 . . ?
C48 C47 H47B 108.4 . . ?
C47 C48 H48A 109.5 . . ?
C47 C48 H48B 109.5 . . ?
C47 C48 H48C 109.5 . . ?
H48A C48 H48B 109.5 . . ?
H48A C48 H48C 109.5 . . ?
H48B C48 H48C 109.5 . . ?
C41 N1 C42 125.0(12) . . ?
C43 N1 C41 116.2(12) . . ?
C43 N1 C42 118.5(11) . . ?
C44 N2 C45 125.8(19) . . ?
C44 N2 C46 115.6(17) . . ?
C46 N2 C45 117.2(18) . . ?
O13 C41 N1 117.5(13) . . ?
O13 C41 H41 121.3 . . ?
N1 C41 H41 121.3 . . ?
N1 C42 H42A 109.5 . . ?
N1 C42 H42B 109.5 . . ?
N1 C42 H42C 109.5 . . ?
H42A C42 H42B 109.5 . . ?
H42A C42 H42C 109.5 . . ?
H42B C42 H42C 109.5 . . ?
N1 C43 H43A 109.5 . . ?
N1 C43 H43B 109.5 . . ?
N1 C43 H43C 109.5 . . ?
H43A C43 H43B 109.5 . . ?
H43A C43 H43C 109.5 . . ?
H43B C43 H43C 109.5 . . ?
O14 C44 H44 121.5 . . ?
N2 C44 O14 117.1(17) . . ?
N2 C44 H44 121.5 . . ?
N2 C45 H45A 109.5 . . ?
N2 C45 H45B 109.5 . . ?
N2 C45 H45C 109.5 . . ?
H45A C45 H45B 109.5 . . ?
H45A C45 H45C 109.5 . . ?
H45B C45 H45C 109.5 . . ?
N2 C46 H46A 109.5 . . ?
N2 C46 H46B 109.5 . . ?
N2 C46 H46C 109.5 . . ?
H46A C46 H46B 109.5 . . ?
H46A C46 H46C 109.5 . . ?
H46B C46 H46C 109.5 . . ?
O3 Fe1A O4 78.0(18) . . ?
O6 Fe1A O3 86(2) . . ?
O6 Fe1A O4 79.3(19) . . ?

loop_
_geom_bond_atom_site_label_1
_geom_bond_atom_site_label_2
_geom_bond_distance
_geom_bond_site_symmetry_2
_geom_bond_publ_flag
S1 O1 1.355(10) . ?
S1 O2 1.428(8) . ?
S1 C1 1.703(12) . ?
S1 C35 1.764(13) . ?
S2 O4 1.374(10) . ?
S2 O5 1.425(8) . ?
S2 C5 1.784(12) . ?
S2 C11 1.825(13) . ?
S3 O7 1.410(10) . ?
S3 O8 1.464(9) . ?
S3 C15 1.772(13) . ?
S3 C21 1.793(12) . ?
S4 O10 1.430(9) . ?
S4 O11 1.394(8) . ?
S4 C25 1.751(12) . ?
S4 C31 1.770(12) . ?
O3 C6 1.381(15) . ?
O3 Fe1A 2.21(5) . ?
O4 Fe1A 2.23(6) . ?
O6 C16 1.348(15) . ?
O6 Fe1A 2.13(5) . ?
O9 C26 1.247(15) . ?
O9 Fe1 2.135(9) . ?
O10 Fe1 2.213(8) . ?
O12 C36 1.353(15) . ?
O12 Fe1 2.067(8) . ?
C1 C2 1.446(18) . ?
C1 C6 1.331(17) . ?
C2 H2 0.9500 . ?
C2 C3 1.387(17) . ?
C3 C4 1.348(18) . ?
C3 C7 1.51(2) . ?
C4 H4 0.9500 . ?
C4 C5 1.374(17) . ?
C5 C6 1.481(17) . ?
C7 C8 1.51(2) . ?
C7 C9 1.53(3) . ?
C7 C10 1.52(2) . ?
C8 H8A 0.9800 . ?
C8 H8B 0.9800 . ?
C8 H8C 0.9800 . ?
C9 H9A 0.9800 . ?
C9 H9B 0.9800 . ?
C9 H9C 0.9800 . ?
C10 H10A 0.9800 . ?
C10 H10B 0.9800 . ?
C10 H10C 0.9800 . ?
C11 C12 1.425(19) . ?
C11 C16 1.387(18) . ?
C12 H12 0.9500 . ?
C12 C13 1.305(18) . ?
C13 C14 1.435(19) . ?
C13 C17 1.58(2) . ?
C14 H14 0.9500 . ?
C14 C15 1.339(18) . ?
C15 C16 1.401(17) . ?
C17 C18 1.60(2) . ?
C17 C19 1.50(2) . ?
C17 C20 1.51(2) . ?
C18 H18A 0.9800 . ?
C18 H18B 0.9800 . ?
C18 H18C 0.9800 . ?
C19 H19A 0.9800 . ?
C19 H19B 0.9800 . ?
C19 H19C 0.9800 . ?
C20 H20A 0.9800 . ?
C20 H20B 0.9800 . ?
C20 H20C 0.9800 . ?
C21 C22 1.364(18) . ?
C21 C26 1.319(18) . ?
C22 H22 0.9500 . ?
C22 C23 1.441(18) . ?
C23 C24 1.397(17) . ?
C23 C27 1.50(2) . ?
C24 H24 0.9500 . ?
C24 C25 1.314(18) . ?
C25 C26 1.514(18) . ?
C27 C28 1.46(2) . ?
C27 C29 1.54(2) . ?
C27 C30 1.55(2) . ?
C28 H28A 0.9800 . ?
C28 H28B 0.9800 . ?
C28 H28C 0.9800 . ?
C29 H29A 0.9800 . ?
C29 H29B 0.9800 . ?
C29 H29C 0.9800 . ?
C30 H30A 0.9800 . ?
C30 H30B 0.9800 . ?
C30 H30C 0.9800 . ?
C31 C32 1.406(17) . ?
C31 C36 1.362(17) . ?
C32 H32 0.9500 . ?
C32 C33 1.370(17) . ?
C33 C34 1.424(18) . ?
C33 C37 1.62(2) . ?
C34 H34 0.9500 . ?
C34 C35 1.308(17) . ?
C35 C36 1.401(17) . ?
C37 C38 1.45(2) . ?
C37 C39 1.54(2) . ?
C37 C40 1.52(2) . ?
C38 H38A 0.9800 . ?
C38 H38B 0.9800 . ?
C38 H38C 0.9800 . ?
C39 H39A 0.9800 . ?
C39 H39B 0.9800 . ?
C39 H39C 0.9800 . ?
C40 H40A 0.9800 . ?
C40 H40B 0.9800 . ?
C40 H40C 0.9800 . ?
Fe1 O13 2.094(9) . ?
Fe1 O14 2.070(11) . ?
Fe1 O15 2.136(9) . ?
O13 C41 1.303(17) . ?
O14 C44 1.32(2) . ?
O15 H15 0.8400 . ?
O15 C47 1.368(17) . ?
C47 H47A 0.9900 . ?
C47 H47B 0.9900 . ?
C47 C48 1.36(2) . ?
C48 H48A 0.9800 . ?
C48 H48B 0.9800 . ?
C48 H48C 0.9800 . ?
N1 C41 1.42(2) . ?
N1 C42 1.448(19) . ?
N1 C43 1.416(17) . ?
N2 C44 1.27(2) . ?
N2 C45 1.50(3) . ?
N2 C46 1.46(3) . ?
C41 H41 0.9500 . ?
C42 H42A 0.9800 . ?
C42 H42B 0.9800 . ?
C42 H42C 0.9800 . ?
C43 H43A 0.9800 . ?
C43 H43B 0.9800 . ?
C43 H43C 0.9800 . ?
C44 H44 0.9500 . ?
C45 H45A 0.9800 . ?
C45 H45B 0.9800 . ?
C45 H45C 0.9800 . ?
C46 H46A 0.9800 . ?
C46 H46B 0.9800 . ?
C46 H46C 0.9800 . ?

loop_
_geom_torsion_atom_site_label_1
_geom_torsion_atom_site_label_2
_geom_torsion_atom_site_label_3
_geom_torsion_atom_site_label_4
_geom_torsion
_geom_torsion_site_symmetry_1
_geom_torsion_site_symmetry_2
_geom_torsion_site_symmetry_3
_geom_torsion_site_symmetry_4
_geom_torsion_publ_flag
S1 C1 C2 C3 176.1(10) . . . . ?
S1 C1 C6 O3 7.0(17) . . . . ?
S1 C1 C6 C5 -177.8(8) . . . . ?
S1 C35 C36 O12 -5.5(16) . . . . ?
S1 C35 C36 C31 176.3(9) . . . . ?
S2 C5 C6 O3 -5.0(14) . . . . ?
S2 C5 C6 C1 179.5(9) . . . . ?
S2 C11 C12 C13 -176.8(10) . . . . ?
S2 C11 C16 O6 -0.7(16) . . . . ?
S2 C11 C16 C15 -177.5(8) . . . . ?
S3 C15 C16 O6 -3.2(16) . . . . ?
S3 C15 C16 C11 173.5(8) . . . . ?
S3 C21 C22 C23 179.3(9) . . . . ?
S3 C21 C26 O9 2(2) . . . . ?
S3 C21 C26 C25 178.4(9) . . . . ?
S4 C25 C26 O9 -5.5(18) . . . . ?
S4 C25 C26 C21 177.6(9) . . . . ?
S4 C31 C32 C33 -179.5(9) . . . . ?
S4 C31 C36 O12 5.5(17) . . . . ?
S4 C31 C36 C35 -176.4(9) . . . . ?
O1 S1 C1 C2 -146.1(9) . . . . ?
O1 S1 C1 C6 37.6(12) . . . . ?
O1 S1 C35 C34 149.3(9) . . . . ?
O1 S1 C35 C36 -34.5(12) . . . . ?
O2 S1 C1 C2 -20.0(11) . . . . ?
O2 S1 C1 C6 163.8(10) . . . . ?
O2 S1 C35 C34 21.9(11) . . . . ?
O2 S1 C35 C36 -161.9(10) . . . . ?
O4 S2 C5 C4 149.9(9) . . . . ?
O4 S2 C5 C6 -30.6(10) . . . . ?
O4 S2 C11 C12 -157.6(8) . . . . ?
O4 S2 C11 C16 23.9(11) . . . . ?
O5 S2 O4 Fe1A -178.1(16) . . . . ?
O5 S2 C5 C4 20.5(11) . . . . ?
O5 S2 C5 C6 -159.9(9) . . . . ?
O5 S2 C11 C12 -26.5(10) . . . . ?
O5 S2 C11 C16 154.9(9) . . . . ?
O7 S3 C15 C14 149.8(9) . . . . ?
O7 S3 C15 C16 -29.5(10) . . . . ?
O7 S3 C21 C22 -143.1(9) . . . . ?
O7 S3 C21 C26 43.0(12) . . . . ?
O8 S3 C15 C14 20.9(11) . . . . ?
O8 S3 C15 C16 -158.4(9) . . . . ?
O8 S3 C21 C22 -14.3(11) . . . . ?
O8 S3 C21 C26 171.8(10) . . . . ?
O10 S4 C25 C24 143.7(11) . . . . ?
O10 S4 C25 C26 -33.1(12) . . . . ?
O10 S4 C31 C32 -158.1(8) . . . . ?
O10 S4 C31 C36 28.3(11) . . . . ?
O11 S4 O10 Fe1 -180.0(4) . . . . ?
O11 S4 C25 C24 19.2(13) . . . . ?
O11 S4 C25 C26 -157.6(10) . . . . ?
O11 S4 C31 C32 -33.7(10) . . . . ?
O11 S4 C31 C36 152.7(9) . . . . ?
C1 S1 C35 C34 -94.4(10) . . . . ?
C1 S1 C35 C36 81.8(11) . . . . ?
C1 C2 C3 C4 3.1(19) . . . . ?
C1 C2 C3 C7 178.2(12) . . . . ?
C2 C1 C6 O3 -169.3(10) . . . . ?
C2 C1 C6 C5 5.8(16) . . . . ?
C2 C3 C4 C5 2.7(19) . . . . ?
C2 C3 C7 C8 18(2) . . . . ?
C2 C3 C7 C9 -112.4(16) . . . . ?
C2 C3 C7 C10 138.2(14) . . . . ?
C3 C4 C5 S2 175.7(10) . . . . ?
C3 C4 C5 C6 -3.9(19) . . . . ?
C4 C3 C7 C8 -167.5(13) . . . . ?
C4 C3 C7 C9 62.3(18) . . . . ?
C4 C3 C7 C10 -47.1(18) . . . . ?
C4 C5 C6 O3 174.6(10) . . . . ?
C4 C5 C6 C1 -0.9(16) . . . . ?
C5 S2 O4 Fe1A 59.9(17) . . . . ?
C5 S2 C11 C12 83.4(10) . . . . ?
C5 S2 C11 C16 -95.2(11) . . . . ?
C6 C1 C2 C3 -7.3(18) . . . . ?
C7 C3 C4 C5 -172.5(12) . . . . ?
C11 S2 O4 Fe1A -52.5(17) . . . . ?
C11 S2 C5 C4 -91.8(11) . . . . ?
C11 S2 C5 C6 87.8(10) . . . . ?
C11 C12 C13 C14 -5.7(17) . . . . ?
C11 C12 C13 C17 179.3(11) . . . . ?
C12 C11 C16 O6 -179.1(11) . . . . ?
C12 C11 C16 C15 4.1(17) . . . . ?
C12 C13 C14 C15 4.2(18) . . . . ?
C12 C13 C17 C18 -54.0(15) . . . . ?
C12 C13 C17 C19 61.8(16) . . . . ?
C12 C13 C17 C20 -170.7(14) . . . . ?
C13 C14 C15 S3 -177.4(9) . . . . ?
C13 C14 C15 C16 1.8(18) . . . . ?
C14 C13 C17 C18 131.3(12) . . . . ?
C14 C13 C17 C19 -113.0(13) . . . . ?
C14 C13 C17 C20 14.5(17) . . . . ?
C14 C15 C16 O6 177.6(11) . . . . ?
C14 C15 C16 C11 -5.7(16) . . . . ?
C15 S3 C21 C22 99.2(10) . . . . ?
C15 S3 C21 C26 -74.7(12) . . . . ?
C16 C11 C12 C13 1.7(19) . . . . ?
C17 C13 C14 C15 179.1(11) . . . . ?
C21 S3 C15 C14 -93.4(10) . . . . ?
C21 S3 C15 C16 87.4(11) . . . . ?
C21 C22 C23 C24 2.5(17) . . . . ?
C21 C22 C23 C27 -179.5(13) . . . . ?
C22 C21 C26 O9 -171.1(13) . . . . ?
C22 C21 C26 C25 6(2) . . . . ?
C22 C23 C24 C25 3.7(19) . . . . ?
C22 C23 C27 C28 14(2) . . . . ?
C22 C23 C27 C29 132.0(12) . . . . ?
C22 C23 C27 C30 -113.8(14) . . . . ?
C23 C24 C25 S4 177.7(10) . . . . ?
C23 C24 C25 C26 -5(2) . . . . ?
C24 C23 C27 C28 -167.9(12) . . . . ?
C24 C23 C27 C29 -50.3(17) . . . . ?
C24 C23 C27 C30 63.9(17) . . . . ?
C24 C25 C26 O9 177.7(12) . . . . ?
C24 C25 C26 C21 0.7(18) . . . . ?
C25 S4 O10 Fe1 58.4(6) . . . . ?
C25 S4 C31 C32 82.9(10) . . . . ?
C25 S4 C31 C36 -90.7(11) . . . . ?
C26 C21 C22 C23 -8(2) . . . . ?
C27 C23 C24 C25 -174.3(13) . . . . ?
C31 S4 O10 Fe1 -57.5(6) . . . . ?
C31 S4 C25 C24 -98.5(12) . . . . ?
C31 S4 C25 C26 84.7(12) . . . . ?
C31 C32 C33 C34 -1.9(17) . . . . ?
C31 C32 C33 C37 174.9(10) . . . . ?
C32 C31 C36 O12 -167.8(10) . . . . ?
C32 C31 C36 C35 10.4(17) . . . . ?
C32 C33 C34 C35 4.6(18) . . . . ?
C32 C33 C37 C38 -0.9(17) . . . . ?
C32 C33 C37 C39 128.9(13) . . . . ?
C32 C33 C37 C40 -117.9(13) . . . . ?
C33 C34 C35 S1 176.5(9) . . . . ?
C33 C34 C35 C36 0.3(19) . . . . ?
C34 C33 C37 C38 175.8(14) . . . . ?
C34 C33 C37 C39 -54.5(15) . . . . ?
C34 C33 C37 C40 58.7(15) . . . . ?
C34 C35 C36 O12 170.5(11) . . . . ?
C34 C35 C36 C31 -7.7(18) . . . . ?
C35 S1 C1 C2 94.8(10) . . . . ?
C35 S1 C1 C6 -81.5(12) . . . . ?
C36 C31 C32 C33 -5.7(17) . . . . ?
C37 C33 C34 C35 -172.1(11) . . . . ?
Fe1 O9 C26 C21 -163.0(10) . . . . ?
Fe1 O9 C26 C25 21(2) . . . . ?
Fe1 O12 C36 C31 -9.5(18) . . . . ?
Fe1 O12 C36 C35 172.4(8) . . . . ?
Fe1 O13 C41 N1 176.1(9) . . . . ?
Fe1 O14 C44 N2 119.5(15) . . . . ?
Fe1 O15 C47 C48 -148.7(13) . . . . ?
C42 N1 C41 O13 7(2) . . . . ?
C43 N1 C41 O13 -179.5(12) . . . . ?
C45 N2 C44 O14 -12(3) . . . . ?
C46 N2 C44 O14 -178.3(16) . . . . ?
Fe1A O3 C6 C1 -165(2) . . . . ?
Fe1A O3 C6 C5 19(3) . . . . ?
Fe1A O6 C16 C11 6(3) . . . . ?
Fe1A O6 C16 C15 -178(2) . . . . ?

loop_
_smtbx_masks_void_nr
_smtbx_masks_void_average_x
_smtbx_masks_void_average_y
_smtbx_masks_void_average_z
_smtbx_masks_void_volume
_smtbx_masks_void_count_electrons
_smtbx_masks_void_content
1 -0.706 0.000 0.000 753.6 194.0 '2 C3H7NO,4 C2H6O'
2 -0.437 0.500 0.500 753.6 194.0 '2 C3H7NO,4 C2H6O'
